data_2222293
loop_
_publ_author_name
'Gowda, B. Thimme'
'Tokar\<c\'ik, Miroslav'
'Ko\<z\'i\<sek, Jozef'
'Sowmya, B. P.'
'Fuess, Hartmut'

_publ_section_title
;
 <i>N</i>-(2,6-Dimethylphenyl)-4-methylbenzamide
;
_journal_coeditor_code DN2462
_journal_issue 7
_journal_name_full 'Acta Crystallographica Section E'
_journal_page_first o1612
_journal_paper_doi 10.1107/S1600536809022648
_journal_volume 65
_journal_year 2009
_chemical_formula_iupac 'C16 H17 N O'
_chemical_formula_moiety 'C16 H17 N O'
_chemical_formula_sum 'C16 H17 N O'
_chemical_formula_weight 239.31
_chemical_name_systematic
;
<i>N</i>-(2,6-Dimethylphenyl)-4-methylbenzamide
;
_space_group_IT_number 88
_symmetry_cell_setting tetragonal
_symmetry_space_group_name_Hall '-I 4ad'
_symmetry_space_group_name_H-M 'I 41/a :2'
_atom_sites_solution_hydrogens geom
_atom_sites_solution_primary direct
_atom_sites_solution_secondary difmap
_audit_creation_method 'WinGX routine CIF_UPDATE'
_cell_angle_alpha 90
_cell_angle_beta 90
_cell_angle_gamma 90
_cell_formula_units_Z 16
_cell_length_a 16.6224(5)
_cell_length_b 16.6224(5)
_cell_length_c 19.9508(7)
_cell_measurement_reflns_used 3736
_cell_measurement_temperature 295(2)
_cell_measurement_theta_max 29.5549
_cell_measurement_theta_min 3.1742
_cell_volume 5512.5(3)
_computing_cell_refinement
;
CrysAlis RED (Oxford Diffraction, 2008)
;
_computing_data_collection
;
CrysAlis CCD (Oxford Diffraction, 2008)
;
_computing_data_reduction
;
CrysAlis RED (Oxford Diffraction, 2008)
;
_computing_molecular_graphics
;
ORTEP-3 (Farrugia, 1997) and DIAMOND (Brandenburg, 2002)
;
_computing_publication_material
;
SHELXL97 (Sheldrick, 2008), PLATON (Spek, 2009) and
WinGX (Farrugia, 1999)
;
_computing_structure_refinement 'SHELXL97 (Sheldrick, 2008)'
_computing_structure_solution 'SHELXS97 (Sheldrick, 2008)'
_diffrn_ambient_temperature 295(2)
_diffrn_detector_area_resol_mean 10.434
_diffrn_measured_fraction_theta_full 0.997
_diffrn_measured_fraction_theta_max 0.997
_diffrn_measurement_device '4-circle kappa geometry goniometer'
_diffrn_measurement_device_type 'Oxford Diffraction Xcalibur'
_diffrn_measurement_method '\w scans with \k offsets'
_diffrn_radiation_monochromator graphite
_diffrn_radiation_type MoK\a
_diffrn_radiation_wavelength 0.71073
_diffrn_reflns_av_R_equivalents 0.0391
_diffrn_reflns_limit_h_max 20
_diffrn_reflns_limit_h_min -19
_diffrn_reflns_limit_k_max 20
_diffrn_reflns_limit_k_min -18
_diffrn_reflns_limit_l_max 24
_diffrn_reflns_limit_l_min -24
_diffrn_reflns_number 17659
_diffrn_reflns_theta_full 25.8
_diffrn_reflns_theta_max 25.8
_diffrn_reflns_theta_min 3.19
_diffrn_standards_number 0
_exptl_absorpt_coefficient_mu 0.072
_exptl_absorpt_correction_T_max 0.992
_exptl_absorpt_correction_T_min 0.977
_exptl_absorpt_correction_type multi-scan
_exptl_absorpt_process_details '(CrysAlis RED; Oxford Diffraction, 2008)'
_exptl_crystal_colour colourless
_exptl_crystal_density_diffrn 1.153
_exptl_crystal_density_method 'not measured'
_exptl_crystal_description needle
_exptl_crystal_F_000 2048
_exptl_crystal_size_max 0.48
_exptl_crystal_size_mid 0.07
_exptl_crystal_size_min 0.07
_refine_diff_density_max 0.092
_refine_diff_density_min -0.124
_refine_ls_extinction_method none
_refine_ls_goodness_of_fit_ref 0.99
_refine_ls_hydrogen_treatment mixed
_refine_ls_matrix_type full
_refine_ls_number_parameters 169
_refine_ls_number_reflns 2649
_refine_ls_number_restraints 2
_refine_ls_restrained_S_all 0.99
_refine_ls_R_factor_all 0.0998
_refine_ls_R_factor_gt 0.0384
_refine_ls_shift/su_max 0
_refine_ls_shift/su_mean 0
_refine_ls_structure_factor_coef Fsqd
_refine_ls_weighting_details
;
calc
w = [exp(2.10(sin\q/\l)^2^)]/[\s^2^(Fo^2^)+(0.0579P)^2^],
where P = 0.33333Fo^2^ + 0.66667Fc^2^
;
_refine_ls_weighting_scheme calc
_refine_ls_wR_factor_gt 0.0946
_refine_ls_wR_factor_ref 0.1083
_reflns_number_gt 1250
_reflns_number_total 2649
_reflns_threshold_expression I>2\s(I)
_cod_data_source_file dn2462.cif
_cod_data_source_block I
_cod_original_sg_symbol_H-M 'I 41/a'
_cod_database_code 2222293
_cod_database_fobs_code 2222293

loop_
_symmetry_equiv_pos_as_xyz
'x, y, z'
'-x+1/2, -y, z+1/2'
'-y+3/4, x+1/4, z+1/4'
'y+3/4, -x+3/4, z+3/4'
'x+1/2, y+1/2, z+1/2'
'-x+1, -y+1/2, z+1'
'-y+5/4, x+3/4, z+3/4'
'y+5/4, -x+5/4, z+5/4'
'-x, -y, -z'
'x-1/2, y, -z-1/2'
'y-3/4, -x-1/4, -z-1/4'
'-y-3/4, x-3/4, -z-3/4'
'-x+1/2, -y+1/2, -z+1/2'
'x, y+1/2, -z'
'y-1/4, -x+1/4, -z+1/4'
'-y-1/4, x-1/4, -z-1/4'

loop_
_atom_site_type_symbol
_atom_site_label
_atom_site_fract_x
_atom_site_fract_y
_atom_site_fract_z
_atom_site_U_iso_or_equiv
_atom_site_adp_type
_atom_site_calc_flag
_atom_site_refinement_flags
_atom_site_occupancy
_atom_site_disorder_assembly
_atom_site_disorder_group
C C1 0.27487(9) 0.49299(9) 0.25025(7) 0.0506(4) Uani d . 1 . .
O O1 0.26537(8) 0.52765(7) 0.30418(5) 0.0697(4) Uani d . 1 . .
N N1 0.25165(9) 0.52730(8) 0.19248(6) 0.0573(4) Uani d D 1 . .
H H1N 0.2648(10) 0.5037(9) 0.1539(7) 0.069 Uiso d D 1 . .
C C2 0.31055(9) 0.41089(9) 0.24642(6) 0.0483(4) Uani d . 1 . .
C C3 0.33373(14) 0.37365(12) 0.30424(8) 0.0900(7) Uani d . 1 . .
H H3 0.3289 0.4009 0.3448 0.108 Uiso calc R 1 . .
C C4 0.36405(15) 0.29691(13) 0.30384(9) 0.0959(7) Uani d . 1 . .
H H4 0.3789 0.2735 0.3443 0.115 Uiso calc R 1 . .
C C5 0.37308(10) 0.25407(10) 0.24670(9) 0.0606(5) Uani d . 1 . .
C C6 0.34988(13) 0.29146(12) 0.18953(9) 0.0828(6) Uani d . 1 . .
H H6 0.3548 0.264 0.1491 0.099 Uiso calc R 1 . .
C C7 0.31947(13) 0.36797(11) 0.18884(8) 0.0769(6) Uani d . 1 . .
H H7 0.3046 0.3911 0.1482 0.092 Uiso calc R 1 . .
C C8 0.21647(11) 0.60581(10) 0.18922(7) 0.0565(4) Uani d . 1 . .
C C9 0.13575(12) 0.61467(10) 0.20521(7) 0.0630(5) Uani d . 1 . .
C C10 0.10337(13) 0.69090(13) 0.20139(10) 0.0801(6) Uani d U 1 . .
H H10 0.0496 0.6988 0.2125 0.096 Uiso calc R 1 . .
C C11 0.14898(17) 0.75510(13) 0.18149(11) 0.0937(7) Uani d U 1 . .
H H11 0.126 0.806 0.1793 0.112 Uiso calc R 1 . .
C C12 0.22797(16) 0.74490(12) 0.16481(10) 0.0885(7) Uani d . 1 . .
H H12 0.2579 0.7889 0.1505 0.106 Uiso calc R 1 . .
C C13 0.26422(12) 0.66992(11) 0.16895(9) 0.0700(5) Uani d . 1 . .
C C14 0.40544(13) 0.16975(11) 0.24629(11) 0.0866(6) Uani d . 1 . .
H H14A 0.3916 0.1441 0.2047 0.13 Uiso calc PR 0.5 . .
H H14B 0.3825 0.1401 0.2829 0.13 Uiso calc PR 0.5 . .
H H14C 0.4629 0.1711 0.251 0.13 Uiso calc PR 0.5 . .
H H14D 0.4331 0.1594 0.2877 0.13 Uiso calc PR 0.5 . .
H H14E 0.4422 0.1635 0.2095 0.13 Uiso calc PR 0.5 . .
H H14F 0.3618 0.1324 0.2414 0.13 Uiso calc PR 0.5 . .
C C15 0.08424(12) 0.54478(13) 0.22548(10) 0.0842(6) Uani d . 1 . .
H H15A 0.0822 0.5064 0.1895 0.126 Uiso calc R 1 . .
H H15B 0.0309 0.5634 0.2353 0.126 Uiso calc R 1 . .
H H15C 0.1067 0.5197 0.2646 0.126 Uiso calc R 1 . .
C C16 0.35125(14) 0.65809(14) 0.15300(11) 0.0971(7) Uani d . 1 . .
H H16A 0.3778 0.6338 0.1906 0.146 Uiso calc R 1 . .
H H16B 0.3756 0.7092 0.1435 0.146 Uiso calc R 1 . .
H H16C 0.3563 0.6237 0.1146 0.146 Uiso calc R 1 . .

loop_
_atom_site_aniso_label
_atom_site_aniso_U_11
_atom_site_aniso_U_22
_atom_site_aniso_U_33
_atom_site_aniso_U_12
_atom_site_aniso_U_13
_atom_site_aniso_U_23
C1 0.0587(10) 0.0565(10) 0.0367(8) 0.0018(8) 0.0004(7) 0.0000(7)
O1 0.1009(10) 0.0724(8) 0.0358(6) 0.0166(7) -0.0008(5) -0.0073(5)
N1 0.0802(10) 0.0571(9) 0.0347(6) 0.0149(7) -0.0026(6) -0.0030(6)
C2 0.0532(9) 0.0524(10) 0.0391(8) 0.0019(8) 0.0000(7) 0.0014(7)
C3 0.144(2) 0.0805(15) 0.0451(10) 0.0401(14) -0.0106(11) 0.0004(9)
C4 0.149(2) 0.0801(15) 0.0588(12) 0.0407(15) -0.0138(12) 0.0123(10)
C5 0.0590(11) 0.0547(11) 0.0681(11) 0.0028(8) 0.0006(8) 0.0053(9)
C6 0.1222(18) 0.0660(14) 0.0603(11) 0.0237(12) -0.0004(11) -0.0090(9)
C7 0.1186(17) 0.0670(13) 0.0450(9) 0.0233(11) -0.0040(10) 0.0010(8)
C8 0.0777(13) 0.0525(11) 0.0392(8) 0.0119(10) -0.0078(8) -0.0030(7)
C9 0.0758(14) 0.0587(12) 0.0546(10) 0.0104(10) -0.0076(8) -0.0021(8)
C10 0.0811(14) 0.0717(15) 0.0874(13) 0.0192(12) -0.0078(11) -0.0007(11)
C11 0.116(2) 0.0634(15) 0.1019(16) 0.0252(15) -0.0078(14) 0.0029(11)
C12 0.116(2) 0.0550(13) 0.0946(14) -0.0017(13) 0.0019(13) 0.0062(10)
C13 0.0870(15) 0.0604(13) 0.0625(10) 0.0017(11) -0.0007(9) -0.0021(9)
C14 0.0941(16) 0.0622(13) 0.1034(15) 0.0131(11) -0.0005(12) 0.0093(11)
C15 0.0811(15) 0.0787(14) 0.0928(14) 0.0011(12) 0.0017(11) 0.0046(10)
C16 0.0926(17) 0.0928(16) 0.1059(16) -0.0052(13) 0.0143(13) -0.0034(12)

loop_
_atom_type_symbol
_atom_type_description
_atom_type_scat_dispersion_real
_atom_type_scat_dispersion_imag
_atom_type_scat_source
C C 0.0033 0.0016 'International Tables Vol C Tables 4.2.6.8 and 6.1.1.4'
H H 0 0 'International Tables Vol C Tables 4.2.6.8 and 6.1.1.4'
N N 0.0061 0.0033 'International Tables Vol C Tables 4.2.6.8 and 6.1.1.4'
O O 0.0106 0.006 'International Tables Vol C Tables 4.2.6.8 and 6.1.1.4'
Cl Cl 0.1484 0.1585 'International Tables Vol C Tables 4.2.6.8 and 6.1.1.4'

loop_
_geom_angle_atom_site_label_1
_geom_angle_atom_site_label_2
_geom_angle_atom_site_label_3
_geom_angle_site_symmetry_1
_geom_angle_site_symmetry_3
_geom_angle
_geom_angle_publ_flag
O1 C1 N1 . . 120.98(15) ?
O1 C1 C2 . . 121.65(13) ?
N1 C1 C2 . . 117.35(13) ?
C1 N1 C8 . . 122.94(12) ?
C1 N1 H1N . . 119.0(11) ?
C8 N1 H1N . . 117.5(10) ?
C7 C2 C3 . . 116.44(15) ?
C7 C2 C1 . . 124.54(14) ?
C3 C2 C1 . . 118.98(14) ?
C2 C3 C4 . . 121.38(16) ?
C2 C3 H3 . . 119.3 ?
C4 C3 H3 . . 119.3 ?
C5 C4 C3 . . 122.37(17) ?
C5 C4 H4 . . 118.8 ?
C3 C4 H4 . . 118.8 ?
C4 C5 C6 . . 115.88(16) ?
C4 C5 C14 . . 122.41(17) ?
C6 C5 C14 . . 121.70(17) ?
C5 C6 C7 . . 122.67(16) ?
C5 C6 H6 . . 118.7 ?
C7 C6 H6 . . 118.7 ?
C2 C7 C6 . . 121.27(15) ?
C2 C7 H7 . . 119.4 ?
C6 C7 H7 . . 119.4 ?
C9 C8 C13 . . 122.57(16) ?
C9 C8 N1 . . 118.78(16) ?
C13 C8 N1 . . 118.63(17) ?
C10 C9 C8 . . 117.55(18) ?
C10 C9 C15 . . 120.28(19) ?
C8 C9 C15 . . 122.17(16) ?
C11 C10 C9 . . 121.1(2) ?
C11 C10 H10 . . 119.4 ?
C9 C10 H10 . . 119.4 ?
C12 C11 C10 . . 120.47(19) ?
C12 C11 H11 . . 119.8 ?
C10 C11 H11 . . 119.8 ?
C11 C12 C13 . . 121.0(2) ?
C11 C12 H12 . . 119.5 ?
C13 C12 H12 . . 119.5 ?
C12 C13 C8 . . 117.29(19) ?
C12 C13 C16 . . 121.75(19) ?
C8 C13 C16 . . 120.95(18) ?
C5 C14 H14A . . 109.5 ?
C5 C14 H14B . . 109.5 ?
H14A C14 H14B . . 109.5 ?
C5 C14 H14C . . 109.5 ?
H14A C14 H14C . . 109.5 ?
H14B C14 H14C . . 109.5 ?
C5 C14 H14D . . 109.5 ?
H14A C14 H14D . . 141.1 ?
H14B C14 H14D . . 56.3 ?
H14C C14 H14D . . 56.3 ?
C5 C14 H14E . . 109.5 ?
H14A C14 H14E . . 56.3 ?
H14B C14 H14E . . 141.1 ?
H14C C14 H14E . . 56.3 ?
H14D C14 H14E . . 109.5 ?
C5 C14 H14F . . 109.5 ?
H14A C14 H14F . . 56.3 ?
H14B C14 H14F . . 56.3 ?
H14C C14 H14F . . 141.1 ?
H14D C14 H14F . . 109.5 ?
H14E C14 H14F . . 109.5 ?
C9 C15 H15A . . 109.5 ?
C9 C15 H15B . . 109.5 ?
H15A C15 H15B . . 109.5 ?
C9 C15 H15C . . 109.5 ?
H15A C15 H15C . . 109.5 ?
H15B C15 H15C . . 109.5 ?
C13 C16 H16A . . 109.5 ?
C13 C16 H16B . . 109.5 ?
H16A C16 H16B . . 109.5 ?
C13 C16 H16C . . 109.5 ?
H16A C16 H16C . . 109.5 ?
H16B C16 H16C . . 109.5 ?

loop_
_geom_bond_atom_site_label_1
_geom_bond_atom_site_label_2
_geom_bond_site_symmetry_2
_geom_bond_distance
_geom_bond_publ_flag
C1 O1 . 1.2307(16) ?
C1 N1 . 1.3427(17) ?
C1 C2 . 1.490(2) ?
N1 C8 . 1.431(2) ?
N1 H1N . 0.892(13) ?
C2 C7 . 1.360(2) ?
C2 C3 . 1.365(2) ?
C3 C4 . 1.372(3) ?
C3 H3 . 0.93 ?
C4 C5 . 1.352(2) ?
C4 H4 . 0.93 ?
C5 C6 . 1.355(2) ?
C5 C14 . 1.501(2) ?
C6 C7 . 1.369(3) ?
C6 H6 . 0.93 ?
C7 H7 . 0.93 ?
C8 C9 . 1.387(2) ?
C8 C13 . 1.389(2) ?
C9 C10 . 1.379(2) ?
C9 C15 . 1.499(3) ?
C10 C11 . 1.368(3) ?
C10 H10 . 0.93 ?
C11 C12 . 1.365(3) ?
C11 H11 . 0.93 ?
C12 C13 . 1.387(3) ?
C12 H12 . 0.93 ?
C13 C16 . 1.494(3) ?
C14 H14A . 0.96 ?
C14 H14B . 0.96 ?
C14 H14C . 0.96 ?
C14 H14D . 0.96 ?
C14 H14E . 0.96 ?
C14 H14F . 0.96 ?
C15 H15A . 0.96 ?
C15 H15B . 0.96 ?
C15 H15C . 0.96 ?
C16 H16A . 0.96 ?
C16 H16B . 0.96 ?
C16 H16C . 0.96 ?

loop_
_geom_hbond_atom_site_label_D
_geom_hbond_atom_site_label_H
_geom_hbond_atom_site_label_A
_geom_hbond_site_symmetry_A
_geom_hbond_distance_DH
_geom_hbond_distance_HA
_geom_hbond_distance_DA
_geom_hbond_angle_DHA
N1 H1N O1 4_454 0.892(13) 2.025(14) 2.8814(16) 160.6(15)
C7 H7 O1 4_454 0.93 2.48 3.385(2) 165

loop_
_geom_torsion_atom_site_label_1
_geom_torsion_atom_site_label_2
_geom_torsion_atom_site_label_3
_geom_torsion_atom_site_label_4
_geom_torsion_site_symmetry_1
_geom_torsion_site_symmetry_2
_geom_torsion_site_symmetry_3
_geom_torsion_site_symmetry_4
_geom_torsion
_geom_torsion_publ_flag
O1 C1 N1 C8 . . . . 1.4(3) ?
C2 C1 N1 C8 . . . . 179.93(15) ?
O1 C1 C2 C7 . . . . 177.04(17) ?
N1 C1 C2 C7 . . . . -1.5(3) ?
O1 C1 C2 C3 . . . . -0.5(3) ?
N1 C1 C2 C3 . . . . -179.03(17) ?
C7 C2 C3 C4 . . . . -0.2(3) ?
C1 C2 C3 C4 . . . . 177.5(2) ?
C2 C3 C4 C5 . . . . 0.3(4) ?
C3 C4 C5 C6 . . . . -0.3(3) ?
C3 C4 C5 C14 . . . . -179.3(2) ?
C4 C5 C6 C7 . . . . 0.3(3) ?
C14 C5 C6 C7 . . . . 179.3(2) ?
C3 C2 C7 C6 . . . . 0.2(3) ?
C1 C2 C7 C6 . . . . -177.35(18) ?
C5 C6 C7 C2 . . . . -0.3(3) ?
C1 N1 C8 C9 . . . . -79.3(2) ?
C1 N1 C8 C13 . . . . 101.84(18) ?
C13 C8 C9 C10 . . . . -1.0(2) ?
N1 C8 C9 C10 . . . . -179.76(14) ?
C13 C8 C9 C15 . . . . 178.53(16) ?
N1 C8 C9 C15 . . . . -0.2(2) ?
C8 C9 C10 C11 . . . . 1.0(3) ?
C15 C9 C10 C11 . . . . -178.47(18) ?
C9 C10 C11 C12 . . . . 0.1(3) ?
C10 C11 C12 C13 . . . . -1.4(3) ?
C11 C12 C13 C8 . . . . 1.4(3) ?
C11 C12 C13 C16 . . . . -178.01(19) ?
C9 C8 C13 C12 . . . . -0.2(2) ?
N1 C8 C13 C12 . . . . 178.56(15) ?
C9 C8 C13 C16 . . . . 179.20(15) ?
N1 C8 C13 C16 . . . . -2.0(2) ?
